data_7718897
loop_
_publ_author_name
'Mangundu, Patrick'
'Tanner, Kate E.'
'Bloomfield, Andrew'
'Barnard, Peter J.'
'White, Keith F.'
'Ho, Curtis C.'
'Yepuri, Nageshwar R.'
'Mole, Richard A.'
'Fuller, Rebecca O.'

_publ_section_title
;
 Trinuclear rare earth pyridyl-&#x3b2;-diketonate complexes: developing
 new methods towards finding lost toroidal spin states.
;
_journal_issue 26
_journal_name_full 'Dalton transactions (Cambridge, England : 2003)'
_journal_page_first 10455
_journal_page_last 10466
_journal_paper_doi 10.1039/d5dt01067e
_journal_volume 54
_journal_year 2025
_chemical_formula_moiety 'C31 H42 Cl Ho3 N3 O13, 3(Cl), 0.167[C6H18O3]'
_chemical_formula_sum 'C32 H45 Cl4 Ho3 N3 O13.5'
_chemical_formula_weight 1324.30
_space_group_crystal_system trigonal
_space_group_IT_number 148
_space_group_name_Hall '-R 3'
_space_group_name_H-M_alt 'R -3 :H'
_atom_sites_solution_hydrogens mixed
_audit_creation_date 2024-11-26
_audit_creation_method
;
Olex2 1.5
(compiled 2024.01.12 svn.r2f8d729c for OlexSys, GUI svn.r6928)
;
_audit_update_record
;
2025-05-05 deposited with the CCDC.	2025-06-05 downloaded from the CCDC.
;
_cell_angle_alpha 90
_cell_angle_beta 90
_cell_angle_gamma 120
_cell_formula_units_Z 18
_cell_length_a 31.88400(10)
_cell_length_b 31.88400(10)
_cell_length_c 26.85650(10)
_cell_measurement_reflns_used 108699
_cell_measurement_temperature 150.00(10)
_cell_measurement_theta_max 75.5460
_cell_measurement_theta_min 2.2820
_cell_volume 23644.26(14)
_computing_cell_refinement 'CrysAlisPro 1.171.40.53 (Rigaku OD, 2019)'
_computing_data_collection 'CrysAlisPro 1.171.40.53 (Rigaku OD, 2019)'
_computing_data_reduction 'CrysAlisPro 1.171.40.53 (Rigaku OD, 2019)'
_computing_molecular_graphics 'Olex2 1.5 (Dolomanov et al., 2009)'
_computing_publication_material 'Olex2 1.5 (Dolomanov et al., 2009)'
_computing_structure_refinement 'SHELXL 2018/3 (Sheldrick, 2015)'
_computing_structure_solution 'ShelXT (Sheldrick, 2015)'
_diffrn_ambient_temperature 150.00(10)
_diffrn_detector_area_resol_mean 10.0000
_diffrn_detector_type HyPix
_diffrn_measured_fraction_theta_full 1.000
_diffrn_measured_fraction_theta_max 0.990
_diffrn_measurement_details
;
List of Runs (angles in degrees, time in seconds):

  # Type    Start    End  Width  t~exp~   \w     \q     \k     \f   Frames
#--------------------------------------------------------------------------
  1  \w    -86.00  -1.00   0.50    0.25    --  -46.20 110.00-147.00  170
  2  \w     34.00 119.00   0.50    0.25    --   46.20  38.00-120.00  170
  3  \w     89.00 178.00   0.50    1.00    --  102.41  25.00-136.00  178
  4  \w     89.00 178.00   0.50    1.00    --  102.41  15.00-180.00  178
  5  \w     79.00 175.00   0.50    1.00    --  102.41  84.00  51.00  192
  6  \w     90.00 174.00   0.50    1.00    --  102.41  45.00 120.00  168
  7  \w     86.00 175.00   0.50    1.00    --  102.41  61.00  90.00  178
  8  \w     80.00 175.00   0.50    1.00    --  102.41  77.00 150.00  190
  9  \w     30.00 117.00   0.50    1.00    --  102.41 -57.00 -75.00  174
 10  \w     31.00 118.00   0.50    0.25    --   46.20  57.00  90.00  174
 11  \w     24.00 118.00   0.50    0.25    --   46.20  77.00 150.00  188
 12  \w     31.00 115.00   0.50    1.00    --  102.41 -45.00 150.00  168
 13  \w     30.00 111.00   0.50    1.00    --  102.41-125.00 150.00  162
 14  \w     30.00 125.00   0.50    1.00    --  102.41 -77.00 120.00  190
 15  \w     30.00 105.00   0.50    1.00    --  102.41 -94.00   0.00  150
 16  \w     13.00  94.00   0.50    0.25    --   46.20-125.00  90.00  162
 17  \w     31.00 118.00   0.50    0.25    --   46.20  57.00 -90.00  174
 18  \w     24.00 118.00   0.50    0.25    --   46.20  77.00 -60.00  188
 19  \w     24.00  57.00   0.50    0.25    --   46.20  77.00-150.00   66
 20  \w    -27.00  58.00   0.50    0.25    --   46.20 -38.00-180.00  170
 21  \w     31.00 118.00   0.50    0.25    --   46.20  57.00  30.00  174
 22  \w   -108.00 -30.00   0.50    1.00    -- -102.41 110.00-147.00  156
 23  \w   -175.00 -86.00   0.50    1.00    -- -102.41 -61.00   0.00  178
 24  \w   -118.00 -73.00   0.50    0.25    --  -46.20-125.00 -30.00   90
 25  \w   -118.00 -73.00   0.50    0.25    --  -46.20-125.00-120.00   90
 26  \w   -118.00 -73.00   0.50    0.25    --  -46.20-125.00-180.00   90
 27  \w   -177.00 -89.00   0.50    1.00    -- -102.41 -15.00 -30.00  176
 28  \w   -118.00 -23.00   0.50    0.25    --  -46.20 -77.00  30.00  190
 29  \w   -118.00 -23.00   0.50    0.25    --  -46.20 -77.00 120.00  190
 30  \w   -174.00 -90.00   0.50    1.00    -- -102.41 -45.00  60.00  168
 31  \w   -175.00 -79.00   0.50    1.00    -- -102.41 -84.00 -68.00  192
 32  \w   -174.00 -90.00   0.50    1.00    -- -102.41 -45.00 -60.00  168
 33  \w   -175.00 -80.00   0.50    1.00    -- -102.41 -77.00  60.00  190
 34  \w   -175.00 -80.00   0.50    1.00    -- -102.41 -77.00 -90.00  190
;
_diffrn_measurement_device 'four-circle diffractometer'
_diffrn_measurement_device_type 'XtaLAB Synergy, Single source at home/near, HyPix'
_diffrn_measurement_method '\w scans'
_diffrn_radiation_type CuK\a
_diffrn_radiation_wavelength 1.54184
_diffrn_reflns_av_R_equivalents 0.0490
_diffrn_reflns_av_unetI/netI 0.0141
_diffrn_reflns_Laue_measured_fraction_full 1.000
_diffrn_reflns_Laue_measured_fraction_max 0.990
_diffrn_reflns_limit_h_max 39
_diffrn_reflns_limit_h_min -34
_diffrn_reflns_limit_k_max 39
_diffrn_reflns_limit_k_min -40
_diffrn_reflns_limit_l_max 33
_diffrn_reflns_limit_l_min -33
_diffrn_reflns_number 160133
_diffrn_reflns_point_group_measured_fraction_full 1.000
_diffrn_reflns_point_group_measured_fraction_max 0.990
_diffrn_reflns_theta_full 67.684
_diffrn_reflns_theta_max 75.757
_diffrn_reflns_theta_min 2.295
_exptl_absorpt_coefficient_mu 10.398
_exptl_absorpt_correction_T_max 1.000
_exptl_absorpt_correction_T_min 0.555
_exptl_absorpt_correction_type gaussian
_exptl_absorpt_process_details
;
CrysAlisPro 1.171.40.53 (Rigaku Oxford Diffraction, 2019)
Numerical absorption correction based on gaussian integration over
			a multifaceted crystal model
Empirical absorption correction using spherical harmonics,
 implemented in SCALE3 ABSPACK scaling algorithm.
;
_exptl_crystal_colour pink
_exptl_crystal_colour_primary pink
_exptl_crystal_density_diffrn 1.674
_exptl_crystal_description hexagons
_exptl_crystal_F_000 11430
_exptl_crystal_size_max 0.247
_exptl_crystal_size_mid 0.148
_exptl_crystal_size_min 0.144
_refine_diff_density_max 0.724
_refine_diff_density_min -0.777
_refine_diff_density_rms 0.079
_refine_ls_extinction_method none
_refine_ls_goodness_of_fit_ref 1.040
_refine_ls_hydrogen_treatment mixed
_refine_ls_matrix_type full
_refine_ls_number_parameters 500
_refine_ls_number_reflns 10844
_refine_ls_number_restraints 24
_refine_ls_restrained_S_all 1.042
_refine_ls_R_factor_all 0.0248
_refine_ls_R_factor_gt 0.0242
_refine_ls_shift/su_max 0.004
_refine_ls_shift/su_mean 0.000
_refine_ls_structure_factor_coef Fsqd
_refine_ls_weighting_details 'w=1/[\s^2^(Fo^2^)+(0.0314P)^2^+79.6813P] where P=(Fo^2^+2Fc^2^)/3'
_refine_ls_weighting_scheme calc
_refine_ls_wR_factor_gt 0.0645
_refine_ls_wR_factor_ref 0.0649
_reflns_Friedel_coverage 0.000
_reflns_number_gt 10519
_reflns_number_total 10844
_reflns_threshold_expression 'I > 2\s(I)'
_cod_data_source_file d5dt01067e2.cif
_cod_data_source_block complex_3
_cod_depositor_comments 'Adding full bibliography for 7718894--7718899.cif.'
_cod_original_cell_volume 23644.24(17)
_cod_original_sg_symbol_H-M 'R -3'
_cod_original_formula_sum 'C32 H45 Cl4 Ho3 N3 O13.50'
_cod_database_code 7718897
_shelx_shelxl_version_number 2018/3
_shelx_space_group_comment
;
The symmetry employed for this shelxl refinement is uniquely defined
by the following loop, which should always be used as a source of
symmetry information in preference to the above space-group names.
They are only intended as comments.
;
_olex2_refinement_description
;
1. Fixed Uiso
 At 1.2 times of:
  All C(H) groups, All C(H,H) groups, All C(H,H,H,H) groups
 At 1.5 times of:
  All C(H,H,H) groups, All O(H) groups, All O(H,H) groups
2. Restrained distances
 O11-H11
 0.85 with sigma of 0.01
 O12-H12
 0.85 with sigma of 0.01
 C28-H11
 1.921331 with sigma of 0.02
 Ho2-H11
 2.891975 with sigma of 0.02
 C31-H12
 1.908031 with sigma of 0.02
 Ho3-H12
 2.886313 with sigma of 0.02
 C30-C28 \\sim C29-C28
 with sigma of 0.02
 C29-C28 \\sim C30-C28 \\sim C31-C32
 with sigma of 0.02
3. Uiso/Uaniso restraints and constraints
Uanis(C29) = Uanis(C28) = Uanis(C30)
4. Rigid body (RIGU) restrains
 C29, C28, C30
 with sigma for 1-2 distances of 0.004 and sigma for 1-3 distances of 0.004
 C30, C29, C28, O11
 with sigma for 1-2 distances of 0.004 and sigma for 1-3 distances of 0.004
 C29, C30, C28
 with sigma for 1-2 distances of 0.01 and sigma for 1-3 distances of 0.01
5. Others
 Sof(H28C)=Sof(H28D)=Sof(C30)=Sof(H30A)=Sof(H30B)=Sof(H30C)=1-FVAR(1)
 Sof(H28A)=Sof(H28B)=Sof(C29)=Sof(H29A)=Sof(H29B)=Sof(H29C)=FVAR(1)
6.a Rotating group:
 O10(H10A,H10B), O13(H13A,H13B), O9(H9A,H9B)
6.b Secondary CH2 refined with riding coordinates:
 C31(H31A,H31B), C28(H28C,H28D), C28(H28A,H28B)
6.c Aromatic/amide H refined with riding coordinates:
 C2(H2), C20(H20), C27(H27), C7(H7), C5(H5), C15(H15), C9(H9), C8(H8),
 C26(H26), C11(H11A), C16(H16), C18(H18), C24(H24), C17(H17), C25(H25)
6.d Idealised Me refined as rotating group:
 C32(H32A,H32B,H32C), C22(H22A,H22B,H22C), C4(H4A,H4B,H4C), C13(H13C,H13D,
 H13E), C29(H29A,H29B,H29C), C30(H30A,H30B,H30C)
;
_smtbx_masks_void_probe_radius 1.2
_smtbx_masks_void_truncation_radius 1.2
_olex2_submission_special_instructions 'No special instructions were received'
_oxdiff_exptl_absorpt_empirical_details
;
Empirical correction (ABSPACK) includes:
- Absorption correction using spherical harmonics
- Frame scaling
;

loop_
_space_group_symop_operation_xyz
'x, y, z'
'-y, x-y, z'
'-x+y, -x, z'
'x+2/3, y+1/3, z+1/3'
'-y+2/3, x-y+1/3, z+1/3'
'-x+y+2/3, -x+1/3, z+1/3'
'x+1/3, y+2/3, z+2/3'
'-y+1/3, x-y+2/3, z+2/3'
'-x+y+1/3, -x+2/3, z+2/3'
'-x, -y, -z'
'y, -x+y, -z'
'x-y, x, -z'
'-x+2/3, -y+1/3, -z+1/3'
'y+2/3, -x+y+1/3, -z+1/3'
'x-y+2/3, x+1/3, -z+1/3'
'-x+1/3, -y+2/3, -z+2/3'
'y+1/3, -x+y+2/3, -z+2/3'
'x-y+1/3, x+2/3, -z+2/3'

loop_
_atom_site_label
_atom_site_type_symbol
_atom_site_fract_x
_atom_site_fract_y
_atom_site_fract_z
_atom_site_U_iso_or_equiv
_atom_site_adp_type
_atom_site_occupancy
_atom_site_site_symmetry_order
_atom_site_calc_flag
_atom_site_refinement_flags_posn
_atom_site_refinement_flags_adp
_atom_site_refinement_flags_occupancy
_atom_site_disorder_assembly
_atom_site_disorder_group
Ho2 Ho 0.26946(2) 0.29117(2) 0.57061(2) 0.02375(5) Uani 1 1 d D . . . .
Ho3 Ho 0.38962(2) 0.31731(2) 0.55243(2) 0.02489(5) Uani 1 1 d D . . . .
Ho1 Ho 0.36389(2) 0.41246(2) 0.57816(2) 0.02463(5) Uani 1 1 d . . . . .
Cl3 Cl 0.46082(2) 0.29854(2) 0.39975(2) 0.03600(12) Uani 1 1 d . . . . .
Cl2 Cl 0.32239(2) 0.32679(2) 0.39904(2) 0.03660(12) Uani 1 1 d . . . . .
Cl1 Cl 0.36234(2) 0.45039(2) 0.49045(2) 0.03838(13) Uani 1 1 d . . . . .
Cl4 Cl 0.16060(2) 0.18735(3) 0.44534(3) 0.05176(17) Uani 1 1 d . . . . .
O1 O 0.33761(5) 0.34503(5) 0.52376(5) 0.0236(3) Uani 1 1 d . . . . .
O5 O 0.31129(6) 0.24955(5) 0.55830(6) 0.0286(3) Uani 1 1 d . . . . .
O7 O 0.28001(5) 0.36750(5) 0.58547(6) 0.0278(3) Uani 1 1 d . . . . .
O2 O 0.34541(5) 0.33513(5) 0.61061(5) 0.0246(3) Uani 1 1 d . . . . .
O3 O 0.43102(5) 0.40163(6) 0.56384(6) 0.0301(3) Uani 1 1 d . . . . .
O8 O 0.33909(6) 0.46619(6) 0.60124(7) 0.0356(4) Uani 1 1 d . . . . .
O6 O 0.21274(6) 0.21087(6) 0.57284(7) 0.0347(4) Uani 1 1 d . . . . .
O4 O 0.46984(6) 0.34443(7) 0.53820(7) 0.0388(4) Uani 1 1 d . . . . .
O10 O 0.24575(6) 0.27419(7) 0.48718(6) 0.0374(4) Uani 1 1 d . . . . .
H10A H 0.266481 0.297017 0.468529 0.056 Uiso 1 1 d R U . . .
H10B H 0.219401 0.274832 0.482559 0.056 Uiso 1 1 d R U . . .
O13 O 0.37449(7) 0.42255(6) 0.66501(6) 0.0391(4) Uani 1 1 d . . . . .
H13A H 0.357261 0.394862 0.680379 0.059 Uiso 1 1 d R U . . .
H13B H 0.362469 0.440162 0.676269 0.059 Uiso 1 1 d R U . . .
O9 O 0.39410(7) 0.31482(7) 0.46649(6) 0.0398(4) Uani 1 1 d . . . . .
H9A H 0.421969 0.337635 0.456179 0.060 Uiso 1 1 d R U . . .
H9B H 0.373747 0.321828 0.453019 0.060 Uiso 1 1 d R U . . .
O11 O 0.25246(7) 0.27543(7) 0.65664(7) 0.0416(4) Uani 1 1 d D . . . .
H11 H 0.2753(6) 0.2911(10) 0.6774(6) 0.062 Uiso 1 1 d D U . . .
O12 O 0.41241(7) 0.29758(7) 0.62773(7) 0.0393(4) Uani 1 1 d D . . . .
H12 H 0.4401(6) 0.3163(8) 0.6410(8) 0.059 Uiso 1 1 d D U . . .
N3 N 0.19251(7) 0.29383(7) 0.57568(7) 0.0295(4) Uani 1 1 d . . . . .
N1 N 0.38279(7) 0.23592(7) 0.53521(7) 0.0305(4) Uani 1 1 d . . . . .
N2 N 0.44433(7) 0.48764(7) 0.58446(8) 0.0331(4) Uani 1 1 d . . . . .
C6 C 0.33962(9) 0.19544(8) 0.54181(8) 0.0303(5) Uani 1 1 d . . . . .
C23 C 0.19538(8) 0.33559(9) 0.59016(9) 0.0303(5) Uani 1 1 d . . . . .
C19 C 0.24583(8) 0.37774(8) 0.59466(8) 0.0279(4) Uani 1 1 d . . . . .
C21 C 0.30008(9) 0.46528(9) 0.60904(9) 0.0343(5) Uani 1 1 d . . . . .
C1 C 0.29830(9) 0.20404(8) 0.55180(8) 0.0277(4) Uani 1 1 d . . . . .
C2 C 0.25154(9) 0.16656(8) 0.55367(9) 0.0345(5) Uani 1 1 d . . . . .
H2 H 0.246115 0.134902 0.547390 0.041 Uiso 1 1 calc R U . . .
C20 C 0.25375(9) 0.42282(9) 0.60607(10) 0.0348(5) Uani 1 1 d . . . . .
H20 H 0.226223 0.426089 0.612525 0.042 Uiso 1 1 calc R U . . .
C27 C 0.14852(9) 0.25553(9) 0.56723(10) 0.0385(5) Uani 1 1 d . . . . .
H27 H 0.146394 0.226273 0.556012 0.046 Uiso 1 1 calc R U . . .
C14 C 0.48424(9) 0.48581(9) 0.57204(9) 0.0336(5) Uani 1 1 d . . . . .
C3 C 0.21060(9) 0.17132(8) 0.56425(10) 0.0346(5) Uani 1 1 d . . . . .
C7 C 0.33437(10) 0.14945(9) 0.54014(10) 0.0375(5) Uani 1 1 d . . . . .
H7 H 0.303653 0.121435 0.545429 0.045 Uiso 1 1 calc R U . . .
C12 C 0.50721(9) 0.38429(10) 0.52947(10) 0.0395(6) Uani 1 1 d . . . . .
C5 C 0.42110(10) 0.23089(10) 0.52479(10) 0.0394(6) Uani 1 1 d . . . . .
H5 H 0.451451 0.259192 0.518902 0.047 Uiso 1 1 calc R U . . .
C10 C 0.47538(8) 0.43634(9) 0.55809(9) 0.0317(5) Uani 1 1 d . . . . .
C15 C 0.44997(10) 0.53061(9) 0.59787(11) 0.0431(6) Uani 1 1 d . . . . .
H15 H 0.421982 0.532401 0.606348 0.052 Uiso 1 1 calc R U . . .
C9 C 0.41844(11) 0.18630(11) 0.52223(10) 0.0431(6) Uani 1 1 d . . . . .
H9 H 0.446396 0.184088 0.514778 0.052 Uiso 1 1 calc R U . . .
C8 C 0.37470(11) 0.14534(10) 0.53063(10) 0.0428(6) Uani 1 1 d . . . . .
H8 H 0.372185 0.114367 0.529909 0.051 Uiso 1 1 calc R U . . .
C26 C 0.10631(9) 0.25661(10) 0.57405(12) 0.0466(7) Uani 1 1 d . . . . .
H26 H 0.075744 0.228789 0.567565 0.056 Uiso 1 1 calc R U . . .
C11 C 0.51195(9) 0.42987(10) 0.54029(11) 0.0411(6) Uani 1 1 d . . . . .
H11A H 0.542610 0.457903 0.534823 0.049 Uiso 1 1 calc R U . . .
C16 C 0.49448(11) 0.57238(10) 0.59997(12) 0.0491(7) Uani 1 1 d . . . . .
H16 H 0.497108 0.602212 0.609869 0.059 Uiso 1 1 calc R U . . .
C18 C 0.52986(10) 0.52649(10) 0.57314(12) 0.0498(7) Uani 1 1 d . . . . .
H18 H 0.557525 0.524359 0.564051 0.060 Uiso 1 1 calc R U . . .
C24 C 0.15430(10) 0.33897(11) 0.59820(13) 0.0500(7) Uani 1 1 d . . . . .
H24 H 0.157103 0.368655 0.608944 0.060 Uiso 1 1 calc R U . . .
C17 C 0.53466(11) 0.56988(10) 0.58750(13) 0.0547(8) Uani 1 1 d . . . . .
H17 H 0.565787 0.598093 0.588764 0.066 Uiso 1 1 calc R U . . .
C32 C 0.40147(14) 0.22298(12) 0.66442(12) 0.0559(8) Uani 1 1 d D . . . .
H32A H 0.399307 0.209079 0.631331 0.084 Uiso 1 1 calc R U . . .
H32B H 0.381272 0.197087 0.687850 0.084 Uiso 1 1 calc R U . . .
H32C H 0.435201 0.239363 0.675764 0.084 Uiso 1 1 calc R U . . .
C31 C 0.38420(12) 0.25853(11) 0.66188(11) 0.0481(7) Uani 1 1 d D . . . .
H31A H 0.349883 0.241645 0.651222 0.058 Uiso 1 1 calc R U . . .
H31B H 0.385968 0.272074 0.695486 0.058 Uiso 1 1 calc R U . . .
C22 C 0.30267(12) 0.51237(11) 0.62293(15) 0.0574(8) Uani 1 1 d . . . . .
H22A H 0.308849 0.518090 0.658726 0.086 Uiso 1 1 calc R U . . .
H22B H 0.271878 0.510629 0.614742 0.086 Uiso 1 1 calc R U . . .
H22C H 0.328945 0.538988 0.604339 0.086 Uiso 1 1 calc R U . . .
C25 C 0.10943(10) 0.29905(12) 0.59054(14) 0.0573(8) Uani 1 1 d . . . . .
H25 H 0.080903 0.300668 0.596517 0.069 Uiso 1 1 calc R U . . .
C4 C 0.16161(11) 0.12664(10) 0.56540(16) 0.0592(9) Uani 1 1 d . . . . .
H4A H 0.140873 0.131135 0.589186 0.089 Uiso 1 1 calc R U . . .
H4B H 0.164868 0.098897 0.575615 0.089 Uiso 1 1 calc R U . . .
H4C H 0.147050 0.120672 0.532163 0.089 Uiso 1 1 calc R U . . .
C13 C 0.54942(11) 0.38261(13) 0.50651(14) 0.0589(8) Uani 1 1 d . . . . .
H13C H 0.559746 0.365050 0.528673 0.088 Uiso 1 1 calc R U . . .
H13D H 0.576306 0.415682 0.501603 0.088 Uiso 1 1 calc R U . . .
H13E H 0.539673 0.365990 0.474313 0.088 Uiso 1 1 calc R U . . .
C28 C 0.21106(17) 0.23723(14) 0.68183(15) 0.0778(9) Uani 1 1 d D . . . .
H28C H 0.182784 0.223684 0.659174 0.093 Uiso 0.725(6) 1 calc R U P A 2
H28D H 0.203246 0.250776 0.711244 0.093 Uiso 0.725(6) 1 calc R U P A 2
H28A H 0.195857 0.256728 0.690763 0.093 Uiso 0.275(6) 1 calc R U P A 1
H28B H 0.193353 0.219774 0.651447 0.093 Uiso 0.275(6) 1 calc R U P A 1
C29 C 0.1845(6) 0.1994(5) 0.7150(5) 0.0778(9) Uani 0.275(6) 1 d D . P A 1
H29A H 0.196889 0.176786 0.714463 0.117 Uiso 0.275(6) 1 calc R U P A 1
H29B H 0.150342 0.182396 0.705263 0.117 Uiso 0.275(6) 1 calc R U P A 1
H29C H 0.187739 0.212504 0.748725 0.117 Uiso 0.275(6) 1 calc R U P A 1
C30 C 0.2199(2) 0.1981(2) 0.6980(2) 0.0778(9) Uani 0.725(6) 1 d D . P A 2
H30A H 0.233894 0.188992 0.670425 0.117 Uiso 0.725(6) 1 calc R U P A 2
H30B H 0.189283 0.169859 0.708277 0.117 Uiso 0.725(6) 1 calc R U P A 2
H30C H 0.242529 0.209338 0.726191 0.117 Uiso 0.725(6) 1 calc R U P A 2

loop_
_atom_site_aniso_label
_atom_site_aniso_U_11
_atom_site_aniso_U_22
_atom_site_aniso_U_33
_atom_site_aniso_U_23
_atom_site_aniso_U_13
_atom_site_aniso_U_12
Ho2 0.02126(8) 0.02017(8) 0.03026(9) -0.00043(6) 0.00017(6) 0.01069(6)
Ho3 0.02338(8) 0.02429(8) 0.03016(9) 0.00029(6) -0.00033(6) 0.01428(7)
Ho1 0.02205(8) 0.01979(8) 0.03151(9) -0.00070(6) -0.00057(6) 0.01006(6)
Cl3 0.0348(3) 0.0315(3) 0.0451(3) 0.0001(2) 0.0010(2) 0.0191(2)
Cl2 0.0377(3) 0.0477(3) 0.0288(2) 0.0033(2) 0.0015(2) 0.0247(3)
Cl1 0.0354(3) 0.0369(3) 0.0388(3) 0.0085(2) -0.0004(2) 0.0150(2)
Cl4 0.0363(3) 0.0533(4) 0.0611(4) -0.0130(3) -0.0109(3) 0.0189(3)
O1 0.0229(7) 0.0214(7) 0.0278(7) -0.0007(6) -0.0009(6) 0.0120(6)
O5 0.0277(8) 0.0205(7) 0.0396(8) -0.0014(6) -0.0009(6) 0.0135(6)
O7 0.0228(7) 0.0239(7) 0.0391(8) -0.0010(6) 0.0025(6) 0.0135(6)
O2 0.0244(7) 0.0223(7) 0.0274(7) 0.0000(6) -0.0003(6) 0.0121(6)
O3 0.0206(7) 0.0263(8) 0.0409(9) -0.0001(6) 0.0003(6) 0.0098(6)
O8 0.0335(9) 0.0266(8) 0.0495(10) -0.0033(7) 0.0005(7) 0.0170(7)
O6 0.0309(8) 0.0232(8) 0.0488(10) 0.0003(7) 0.0020(7) 0.0126(7)
O4 0.0281(9) 0.0402(10) 0.0518(10) 0.0001(8) 0.0013(7) 0.0198(8)
O10 0.0301(9) 0.0414(10) 0.0341(9) -0.0013(7) -0.0015(7) 0.0130(8)
O13 0.0556(11) 0.0292(9) 0.0315(8) -0.0027(7) -0.0024(8) 0.0206(8)
O9 0.0451(10) 0.0603(12) 0.0289(8) 0.0043(8) 0.0037(7) 0.0375(10)
O11 0.0365(9) 0.0439(10) 0.0313(9) 0.0021(7) 0.0007(7) 0.0104(8)
O12 0.0432(10) 0.0416(10) 0.0380(9) 0.0027(8) -0.0067(8) 0.0248(8)
N3 0.0240(9) 0.0284(9) 0.0356(10) 0.0002(8) 0.0009(7) 0.0127(8)
N1 0.0346(10) 0.0327(10) 0.0322(10) -0.0007(8) -0.0002(8) 0.0227(9)
N2 0.0281(10) 0.0241(9) 0.0409(11) -0.0014(8) -0.0033(8) 0.0085(8)
C6 0.0392(12) 0.0298(11) 0.0280(10) -0.0026(9) -0.0046(9) 0.0217(10)
C23 0.0266(11) 0.0324(12) 0.0348(11) 0.0015(9) 0.0019(9) 0.0170(10)
C19 0.0273(11) 0.0305(11) 0.0308(11) 0.0006(9) 0.0006(8) 0.0182(9)
C21 0.0399(13) 0.0294(12) 0.0397(13) -0.0042(10) -0.0053(10) 0.0218(11)
C1 0.0376(12) 0.0254(10) 0.0240(10) -0.0004(8) -0.0017(9) 0.0187(10)
C2 0.0390(13) 0.0210(10) 0.0427(13) -0.0025(9) -0.0021(10) 0.0144(10)
C20 0.0321(12) 0.0351(12) 0.0461(13) -0.0055(10) -0.0015(10) 0.0234(11)
C27 0.0267(12) 0.0337(13) 0.0521(15) -0.0005(11) -0.0018(10) 0.0129(10)
C14 0.0273(11) 0.0312(12) 0.0350(12) 0.0037(9) -0.0006(9) 0.0090(10)
C3 0.0329(12) 0.0236(11) 0.0432(13) 0.0003(9) -0.0016(10) 0.0112(10)
C7 0.0457(14) 0.0304(12) 0.0420(13) -0.0071(10) -0.0060(11) 0.0231(11)
C12 0.0248(12) 0.0486(15) 0.0461(14) 0.0038(11) 0.0008(10) 0.0191(11)
C5 0.0409(14) 0.0437(14) 0.0435(14) -0.0015(11) 0.0020(11) 0.0285(12)
C10 0.0247(11) 0.0309(12) 0.0342(11) 0.0040(9) -0.0012(9) 0.0098(9)
C15 0.0403(14) 0.0270(12) 0.0547(16) -0.0040(11) -0.0032(12) 0.0114(11)
C9 0.0516(16) 0.0519(16) 0.0449(14) -0.0071(12) -0.0019(12) 0.0401(14)
C8 0.0565(17) 0.0401(14) 0.0474(15) -0.0086(11) -0.0080(12) 0.0358(14)
C26 0.0230(12) 0.0414(15) 0.0689(19) -0.0001(13) -0.0008(12) 0.0111(11)
C11 0.0225(11) 0.0397(14) 0.0537(15) 0.0033(12) 0.0022(10) 0.0099(10)
C16 0.0508(17) 0.0260(13) 0.0562(17) -0.0027(11) -0.0043(13) 0.0086(12)
C18 0.0299(13) 0.0371(14) 0.0676(19) 0.0004(13) 0.0019(12) 0.0056(11)
C24 0.0332(14) 0.0432(15) 0.079(2) -0.0080(14) 0.0043(13) 0.0233(12)
C17 0.0369(15) 0.0321(14) 0.071(2) -0.0004(13) -0.0008(14) -0.0008(12)
C32 0.082(2) 0.0493(17) 0.0469(16) 0.0047(13) -0.0061(15) 0.0413(17)
C31 0.0578(18) 0.0539(17) 0.0406(14) 0.0071(12) 0.0040(13) 0.0338(15)
C22 0.0532(18) 0.0359(15) 0.094(3) -0.0168(15) -0.0113(17) 0.0304(14)
C25 0.0262(13) 0.0525(18) 0.097(3) -0.0044(17) 0.0078(14) 0.0226(13)
C4 0.0364(15) 0.0254(13) 0.106(3) 0.0021(15) 0.0040(16) 0.0083(12)
C13 0.0343(15) 0.066(2) 0.080(2) 0.0012(17) 0.0119(15) 0.0274(15)
C28 0.099(3) 0.0616(18) 0.0550(16) 0.0065(13) 0.0061(16) 0.0269(18)
C29 0.099(3) 0.0616(18) 0.0550(16) 0.0065(13) 0.0061(16) 0.0269(18)
C30 0.099(3) 0.0616(18) 0.0550(16) 0.0065(13) 0.0061(16) 0.0269(18)

loop_
_atom_type_symbol
_atom_type_description
_atom_type_scat_dispersion_real
_atom_type_scat_dispersion_imag
_atom_type_scat_source
C C 0.0181 0.0091 'International Tables Vol C Tables 4.2.6.8 and 6.1.1.4'
H H 0.0000 0.0000 'International Tables Vol C Tables 4.2.6.8 and 6.1.1.4'
Cl Cl 0.3639 0.7018 'International Tables Vol C Tables 4.2.6.8 and 6.1.1.4'
Ho Ho -14.9734 3.7046 'International Tables Vol C Tables 4.2.6.8 and 6.1.1.4'
N N 0.0311 0.0180 'International Tables Vol C Tables 4.2.6.8 and 6.1.1.4'
O O 0.0492 0.0322 'International Tables Vol C Tables 4.2.6.8 and 6.1.1.4'

loop_
_exptl_crystal_face_index_h
_exptl_crystal_face_index_k
_exptl_crystal_face_index_l
_exptl_crystal_face_perp_dist
5 -8 -16 0.0749
20 -13 0 0.1263
4 2 16 0.0684
-6 9 16 0.0672
-20 11 -4 0.1370
-3 -3 -17 0.0798
12 -21 -1 0.0781
-11 -9 3 0.0716
-9 21 0 0.0757
11 9 -3 0.0759
4 5 -16 0.0783
-3 10 -15 0.0764
-19 16 -3 0.1323
-5 -4 16 0.0655
6 -11 15 0.0668

loop_
_geom_angle_atom_site_label_1
_geom_angle_atom_site_label_2
_geom_angle_atom_site_label_3
_geom_angle
_geom_angle_site_symmetry_1
_geom_angle_site_symmetry_3
_geom_angle_publ_flag
Ho3 Ho2 Ho1 61.123(4) . . ?
O1 Ho2 Ho3 41.78(3) . . ?
O1 Ho2 Ho1 42.13(3) . . ?
O1 Ho2 O2 60.74(5) . . ?
O1 Ho2 O11 134.99(6) . . ?
O1 Ho2 N3 124.66(6) . . ?
O5 Ho2 Ho3 41.42(4) . . ?
O5 Ho2 Ho1 102.42(4) . . ?
O5 Ho2 O1 75.91(5) . . ?
O5 Ho2 O2 72.15(5) . . ?
O5 Ho2 O10 86.73(6) . . ?
O5 Ho2 O11 98.83(6) . . ?
O5 Ho2 N3 151.47(6) . . ?
O7 Ho2 Ho3 101.86(4) . . ?
O7 Ho2 Ho1 40.74(4) . . ?
O7 Ho2 O1 74.29(5) . . ?
O7 Ho2 O5 143.03(5) . . ?
O7 Ho2 O2 74.43(5) . . ?
O7 Ho2 O10 105.55(6) . . ?
O7 Ho2 O11 87.26(6) . . ?
O7 Ho2 N3 65.48(6) . . ?
O2 Ho2 Ho3 41.62(4) . . ?
O2 Ho2 Ho1 42.55(3) . . ?
O2 Ho2 O11 74.96(6) . . ?
O2 Ho2 N3 133.37(6) . . ?
O6 Ho2 Ho3 115.30(4) . . ?
O6 Ho2 Ho1 173.47(5) . . ?
O6 Ho2 O1 139.38(6) . . ?
O6 Ho2 O5 73.89(6) . . ?
O6 Ho2 O7 142.31(6) . . ?
O6 Ho2 O2 131.00(6) . . ?
O6 Ho2 O10 77.43(6) . . ?
O6 Ho2 O11 76.56(6) . . ?
O6 Ho2 N3 78.22(6) . . ?
O10 Ho2 Ho3 96.27(4) . . ?
O10 Ho2 Ho1 107.99(4) . . ?
O10 Ho2 O1 74.34(6) . . ?
O10 Ho2 O2 133.54(6) . . ?
O10 Ho2 O11 150.65(6) . . ?
O10 Ho2 N3 81.43(6) . . ?
O11 Ho2 Ho3 106.97(5) . . ?
O11 Ho2 Ho1 98.96(5) . . ?
O11 Ho2 N3 80.19(7) . . ?
N3 Ho2 Ho3 165.60(4) . . ?
N3 Ho2 Ho1 105.91(4) . . ?
Ho2 Ho3 Ho1 59.441(4) . . ?
O1 Ho3 Ho2 41.47(4) . . ?
O1 Ho3 Ho1 41.08(3) . . ?
O1 Ho3 N1 127.29(6) . . ?
O5 Ho3 Ho2 40.89(4) . . ?
O5 Ho3 Ho1 100.21(4) . . ?
O5 Ho3 O1 75.18(5) . . ?
O5 Ho3 O2 71.86(5) . . ?
O5 Ho3 N1 64.15(6) . . ?
O2 Ho3 Ho2 41.80(4) . . ?
O2 Ho3 Ho1 41.43(3) . . ?
O2 Ho3 O1 60.66(5) . . ?
O2 Ho3 N1 127.74(6) . . ?
O3 Ho3 Ho2 100.08(4) . . ?
O3 Ho3 Ho1 40.65(4) . . ?
O3 Ho3 O1 73.29(5) . . ?
O3 Ho3 O5 140.68(5) . . ?
O3 Ho3 O2 72.49(5) . . ?
O3 Ho3 N1 155.06(6) . . ?
O4 Ho3 Ho2 172.43(5) . . ?
O4 Ho3 Ho1 113.48(5) . . ?
O4 Ho3 O1 131.72(6) . . ?
O4 Ho3 O5 146.30(6) . . ?
O4 Ho3 O2 135.30(6) . . ?
O4 Ho3 O3 72.94(6) . . ?
O4 Ho3 O9 76.69(7) . . ?
O4 Ho3 O12 78.86(7) . . ?
O4 Ho3 N1 82.17(6) . . ?
O9 Ho3 Ho2 102.03(5) . . ?
O9 Ho3 Ho1 105.39(4) . . ?
O9 Ho3 O1 75.82(6) . . ?
O9 Ho3 O5 95.20(6) . . ?
O9 Ho3 O2 136.36(6) . . ?
O9 Ho3 O3 99.22(6) . . ?
O9 Ho3 O12 145.04(6) . . ?
O9 Ho3 N1 76.02(6) . . ?
O12 Ho3 Ho2 105.30(5) . . ?
O12 Ho3 Ho1 107.12(5) . . ?
O12 Ho3 O1 138.81(6) . . ?
O12 Ho3 O5 91.43(6) . . ?
O12 Ho3 O2 78.18(6) . . ?
O12 Ho3 O3 97.05(6) . . ?
O12 Ho3 N1 76.21(6) . . ?
N1 Ho3 Ho2 104.85(5) . . ?
N1 Ho3 Ho1 164.29(5) . . ?
Ho2 Ho1 Ho3 59.436(4) . . ?
Cl1 Ho1 Ho2 104.363(14) . . ?
Cl1 Ho1 Ho3 106.157(15) . . ?
O1 Ho1 Ho2 41.51(4) . . ?
O1 Ho1 Ho3 40.77(3) . . ?
O1 Ho1 Cl1 77.80(4) . . ?
O1 Ho1 O2 59.92(5) . . ?
O1 Ho1 N2 129.75(6) . . ?
O7 Ho1 Ho2 40.58(4) . . ?
O7 Ho1 Ho3 100.02(4) . . ?
O7 Ho1 Cl1 94.46(4) . . ?
O7 Ho1 O1 73.62(5) . . ?
O7 Ho1 O2 73.72(5) . . ?
O7 Ho1 O3 140.33(5) . . ?
O7 Ho1 O13 92.46(6) . . ?
O7 Ho1 N2 154.23(6) . . ?
O2 Ho1 Ho2 41.89(3) . . ?
O2 Ho1 Ho3 40.63(3) . . ?
O2 Ho1 Cl1 137.70(4) . . ?
O2 Ho1 N2 124.83(6) . . ?
O3 Ho1 Ho2 99.76(4) . . ?
O3 Ho1 Ho3 40.33(4) . . ?
O3 Ho1 Cl1 98.41(4) . . ?
O3 Ho1 O1 72.75(5) . . ?
O3 Ho1 O2 71.54(5) . . ?
O3 Ho1 N2 65.15(6) . . ?
O8 Ho1 Ho2 114.16(4) . . ?
O8 Ho1 Ho3 172.37(4) . . ?
O8 Ho1 Cl1 78.97(5) . . ?
O8 Ho1 O1 137.83(6) . . ?
O8 Ho1 O7 73.67(6) . . ?
O8 Ho1 O2 132.00(6) . . ?
O8 Ho1 O3 145.65(6) . . ?
O8 Ho1 O13 73.20(6) . . ?
O8 Ho1 N2 80.63(6) . . ?
O13 Ho1 Ho2 101.09(4) . . ?
O13 Ho1 Ho3 103.22(4) . . ?
O13 Ho1 Cl1 148.08(4) . . ?
O13 Ho1 O1 133.90(5) . . ?
O13 Ho1 O2 74.04(5) . . ?
O13 Ho1 O3 95.89(6) . . ?
O13 Ho1 N2 78.05(7) . . ?
N2 Ho1 Ho2 164.50(5) . . ?
N2 Ho1 Ho3 105.45(5) . . ?
N2 Ho1 Cl1 82.35(5) . . ?
Ho2 O1 Ho3 96.75(5) . . ?
Ho2 O1 Ho1 96.36(5) . . ?
Ho3 O1 Ho1 98.15(5) . . ?
Ho2 O5 Ho3 97.69(5) . . ?
C1 O5 Ho2 134.29(14) . . ?
C1 O5 Ho3 127.77(14) . . ?
Ho2 O7 Ho1 98.68(5) . . ?
C19 O7 Ho2 126.34(14) . . ?
C19 O7 Ho1 134.98(14) . . ?
Ho2 O2 Ho1 95.56(5) . . ?
Ho3 O2 Ho2 96.58(5) . . ?
Ho3 O2 Ho1 97.94(5) . . ?
Ho3 O3 Ho1 99.02(6) . . ?
C10 O3 Ho3 135.23(15) . . ?
C10 O3 Ho1 125.11(15) . . ?
C21 O8 Ho1 137.53(16) . . ?
C3 O6 Ho2 137.78(16) . . ?
C12 O4 Ho3 136.91(17) . . ?
Ho2 O10 H10A 109.9 . . ?
Ho2 O10 H10B 109.8 . . ?
H10A O10 H10B 104.1 . . ?
Ho1 O13 H13A 110.7 . . ?
Ho1 O13 H13B 110.5 . . ?
H13A O13 H13B 103.2 . . ?
Ho3 O9 H9A 110.2 . . ?
Ho3 O9 H9B 109.9 . . ?
H9A O9 H9B 103.7 . . ?
Ho2 O11 H11 118.4(13) . . ?
C28 O11 Ho2 130.8(2) . . ?
C28 O11 H11 110.0(12) . . ?
Ho3 O12 H12 121.5(12) . . ?
C31 O12 Ho3 129.68(17) . . ?
C31 O12 H12 108.4(12) . . ?
C23 N3 Ho2 117.84(15) . . ?
C27 N3 Ho2 123.88(16) . . ?
C27 N3 C23 118.2(2) . . ?
C6 N1 Ho3 118.69(14) . . ?
C5 N1 Ho3 122.97(17) . . ?
C5 N1 C6 118.0(2) . . ?
C14 N2 Ho1 118.87(15) . . ?
C15 N2 Ho1 123.36(17) . . ?
C15 N2 C14 117.7(2) . . ?
N1 C6 C1 114.77(19) . . ?
N1 C6 C7 122.2(2) . . ?
C7 C6 C1 123.1(2) . . ?
N3 C23 C19 114.96(19) . . ?
N3 C23 C24 121.6(2) . . ?
C24 C23 C19 123.4(2) . . ?
O7 C19 C23 114.56(19) . . ?
O7 C19 C20 124.5(2) . . ?
C20 C19 C23 120.9(2) . . ?
O8 C21 C20 124.2(2) . . ?
O8 C21 C22 117.4(2) . . ?
C20 C21 C22 118.4(2) . . ?
O5 C1 C6 114.1(2) . . ?
O5 C1 C2 124.6(2) . . ?
C2 C1 C6 121.4(2) . . ?
C1 C2 H2 117.5 . . ?
C1 C2 C3 125.0(2) . . ?
C3 C2 H2 117.5 . . ?
C19 C20 C21 124.9(2) . . ?
C19 C20 H20 117.5 . . ?
C21 C20 H20 117.5 . . ?
N3 C27 H27 118.5 . . ?
N3 C27 C26 123.1(3) . . ?
C26 C27 H27 118.5 . . ?
N2 C14 C10 114.9(2) . . ?
N2 C14 C18 121.9(2) . . ?
C18 C14 C10 123.2(2) . . ?
O6 C3 C2 123.8(2) . . ?
O6 C3 C4 117.4(2) . . ?
C2 C3 C4 118.7(2) . . ?
C6 C7 H7 120.7 . . ?
C8 C7 C6 118.7(3) . . ?
C8 C7 H7 120.7 . . ?
O4 C12 C11 124.2(2) . . ?
O4 C12 C13 116.9(3) . . ?
C11 C12 C13 118.9(2) . . ?
N1 C5 H5 118.6 . . ?
N1 C5 C9 122.9(3) . . ?
C9 C5 H5 118.6 . . ?
O3 C10 C14 114.7(2) . . ?
O3 C10 C11 124.1(2) . . ?
C11 C10 C14 121.2(2) . . ?
N2 C15 H15 118.4 . . ?
N2 C15 C16 123.1(3) . . ?
C16 C15 H15 118.4 . . ?
C5 C9 H9 120.6 . . ?
C8 C9 C5 118.8(2) . . ?
C8 C9 H9 120.6 . . ?
C7 C8 H8 120.3 . . ?
C9 C8 C7 119.5(2) . . ?
C9 C8 H8 120.3 . . ?
C27 C26 H26 120.8 . . ?
C27 C26 C25 118.4(3) . . ?
C25 C26 H26 120.8 . . ?
C12 C11 H11A 117.8 . . ?
C10 C11 C12 124.5(2) . . ?
C10 C11 H11A 117.8 . . ?
C15 C16 H16 120.8 . . ?
C17 C16 C15 118.5(3) . . ?
C17 C16 H16 120.8 . . ?
C14 C18 H18 120.4 . . ?
C17 C18 C14 119.2(3) . . ?
C17 C18 H18 120.4 . . ?
C23 C24 H24 120.3 . . ?
C25 C24 C23 119.5(3) . . ?
C25 C24 H24 120.3 . . ?
C16 C17 C18 119.6(3) . . ?
C16 C17 H17 120.2 . . ?
C18 C17 H17 120.2 . . ?
H32A C32 H32B 109.5 . . ?
H32A C32 H32C 109.5 . . ?
H32B C32 H32C 109.5 . . ?
C31 C32 H32A 109.5 . . ?
C31 C32 H32B 109.5 . . ?
C31 C32 H32C 109.5 . . ?
O12 C31 C32 112.2(3) . . ?
O12 C31 H31A 109.2 . . ?
O12 C31 H31B 109.2 . . ?
C32 C31 H31A 109.2 . . ?
C32 C31 H31B 109.2 . . ?
H31A C31 H31B 107.9 . . ?
C21 C22 H22A 109.5 . . ?
C21 C22 H22B 109.5 . . ?
C21 C22 H22C 109.5 . . ?
H22A C22 H22B 109.5 . . ?
H22A C22 H22C 109.5 . . ?
H22B C22 H22C 109.5 . . ?
C26 C25 H25 120.4 . . ?
C24 C25 C26 119.2(3) . . ?
C24 C25 H25 120.4 . . ?
C3 C4 H4A 109.5 . . ?
C3 C4 H4B 109.5 . . ?
C3 C4 H4C 109.5 . . ?
H4A C4 H4B 109.5 . . ?
H4A C4 H4C 109.5 . . ?
H4B C4 H4C 109.5 . . ?
C12 C13 H13C 109.5 . . ?
C12 C13 H13D 109.5 . . ?
C12 C13 H13E 109.5 . . ?
H13C C13 H13D 109.5 . . ?
H13C C13 H13E 109.5 . . ?
H13D C13 H13E 109.5 . . ?
O11 C28 H28C 109.3 . . ?
O11 C28 H28D 109.3 . . ?
O11 C28 H28A 96.4 . . ?
O11 C28 H28B 96.4 . . ?
O11 C28 C30 111.8(4) . . ?
H28C C28 H28D 107.9 . . ?
H28A C28 H28B 103.4 . . ?
C29 C28 O11 159.1(9) . . ?
C29 C28 H28A 96.4 . . ?
C29 C28 H28B 96.4 . . ?
C30 C28 H28C 109.3 . . ?
C30 C28 H28D 109.3 . . ?
C28 C29 H29A 109.5 . . ?
C28 C29 H29B 109.5 . . ?
C28 C29 H29C 109.5 . . ?
H29A C29 H29B 109.5 . . ?
H29A C29 H29C 109.5 . . ?
H29B C29 H29C 109.5 . . ?
C28 C30 H30A 109.5 . . ?
C28 C30 H30B 109.5 . . ?
C28 C30 H30C 109.5 . . ?
H30A C30 H30B 109.5 . . ?
H30A C30 H30C 109.5 . . ?
H30B C30 H30C 109.5 . . ?

loop_
_geom_bond_atom_site_label_1
_geom_bond_atom_site_label_2
_geom_bond_distance
_geom_bond_site_symmetry_2
_geom_bond_publ_flag
Ho2 Ho3 3.5238(2) . ?
Ho2 Ho1 3.5240(2) . ?
Ho2 O1 2.3501(15) . ?
Ho2 O5 2.3277(15) . ?
Ho2 O7 2.3190(15) . ?
Ho2 O2 2.3641(15) . ?
Ho2 O6 2.2799(16) . ?
Ho2 O10 2.3400(17) . ?
Ho2 O11 2.3690(18) . ?
Ho2 N3 2.5005(19) . ?
Ho3 Ho1 3.5836(2) . ?
Ho3 O1 2.3641(14) . ?
Ho3 O5 2.3524(15) . ?
Ho3 O2 2.3561(15) . ?
Ho3 O3 2.3484(16) . ?
Ho3 O4 2.2858(17) . ?
Ho3 O9 2.3163(17) . ?
Ho3 O12 2.3391(17) . ?
Ho3 N1 2.5357(19) . ?
Ho1 Cl1 2.6596(6) . ?
Ho1 O1 2.3786(14) . ?
Ho1 O7 2.3265(15) . ?
Ho1 O2 2.3943(14) . ?
Ho1 O3 2.3637(15) . ?
Ho1 O8 2.3022(16) . ?
Ho1 O13 2.3556(17) . ?
Ho1 N2 2.4908(19) . ?
O5 C1 1.306(3) . ?
O7 C19 1.308(3) . ?
O3 C10 1.298(3) . ?
O8 C21 1.247(3) . ?
O6 C3 1.250(3) . ?
O4 C12 1.255(3) . ?
O10 H10A 0.8582 . ?
O10 H10B 0.8595 . ?
O13 H13A 0.8756 . ?
O13 H13B 0.8768 . ?
O9 H9A 0.8654 . ?
O9 H9B 0.8642 . ?
O11 H11 0.853(9) . ?
O11 C28 1.441(4) . ?
O12 H12 0.858(9) . ?
O12 C31 1.442(3) . ?
N3 C23 1.346(3) . ?
N3 C27 1.341(3) . ?
N1 C6 1.347(3) . ?
N1 C5 1.339(3) . ?
N2 C14 1.345(3) . ?
N2 C15 1.339(3) . ?
C6 C1 1.498(3) . ?
C6 C7 1.391(3) . ?
C23 C19 1.499(3) . ?
C23 C24 1.384(3) . ?
C19 C20 1.364(3) . ?
C21 C20 1.422(4) . ?
C21 C22 1.509(3) . ?
C1 C2 1.368(3) . ?
C2 H2 0.9500 . ?
C2 C3 1.416(4) . ?
C20 H20 0.9500 . ?
C27 H27 0.9500 . ?
C27 C26 1.376(4) . ?
C14 C10 1.504(3) . ?
C14 C18 1.383(4) . ?
C3 C4 1.498(4) . ?
C7 H7 0.9500 . ?
C7 C8 1.380(4) . ?
C12 C11 1.414(4) . ?
C12 C13 1.506(4) . ?
C5 H5 0.9500 . ?
C5 C9 1.383(4) . ?
C10 C11 1.368(4) . ?
C15 H15 0.9500 . ?
C15 C16 1.379(4) . ?
C9 H9 0.9500 . ?
C9 C8 1.371(4) . ?
C8 H8 0.9500 . ?
C26 H26 0.9500 . ?
C26 C25 1.379(4) . ?
C11 H11A 0.9500 . ?
C16 H16 0.9500 . ?
C16 C17 1.365(5) . ?
C18 H18 0.9500 . ?
C18 C17 1.369(4) . ?
C24 H24 0.9500 . ?
C24 C25 1.374(4) . ?
C17 H17 0.9500 . ?
C32 H32A 0.9800 . ?
C32 H32B 0.9800 . ?
C32 H32C 0.9800 . ?
C32 C31 1.489(4) . ?
C31 H31A 0.9900 . ?
C31 H31B 0.9900 . ?
C22 H22A 0.9800 . ?
C22 H22B 0.9800 . ?
C22 H22C 0.9800 . ?
C25 H25 0.9500 . ?
C4 H4A 0.9800 . ?
C4 H4B 0.9800 . ?
C4 H4C 0.9800 . ?
C13 H13C 0.9800 . ?
C13 H13D 0.9800 . ?
C13 H13E 0.9800 . ?
C28 H28C 0.9900 . ?
C28 H28D 0.9900 . ?
C28 H28A 0.9900 . ?
C28 H28B 0.9900 . ?
C28 C29 1.394(11) . ?
C28 C30 1.478(7) . ?
C29 H29A 0.9800 . ?
C29 H29B 0.9800 . ?
C29 H29C 0.9800 . ?
C30 H30A 0.9800 . ?
C30 H30B 0.9800 . ?
C30 H30C 0.9800 . ?

loop_
_geom_torsion_atom_site_label_1
_geom_torsion_atom_site_label_2
_geom_torsion_atom_site_label_3
_geom_torsion_atom_site_label_4
_geom_torsion
_geom_torsion_site_symmetry_1
_geom_torsion_site_symmetry_2
_geom_torsion_site_symmetry_3
_geom_torsion_site_symmetry_4
_geom_torsion_publ_flag
Ho2 O5 C1 C6 176.03(14) . . . . ?
Ho2 O5 C1 C2 -4.0(3) . . . . ?
Ho2 O7 C19 C23 -5.9(3) . . . . ?
Ho2 O7 C19 C20 176.00(18) . . . . ?
Ho2 O6 C3 C2 7.4(4) . . . . ?
Ho2 O6 C3 C4 -172.7(2) . . . . ?
Ho2 O11 C28 C29 130(2) . . . . ?
Ho2 O11 C28 C30 98.5(4) . . . . ?
Ho2 N3 C23 C19 8.2(3) . . . . ?
Ho2 N3 C23 C24 -174.2(2) . . . . ?
Ho2 N3 C27 C26 174.6(2) . . . . ?
Ho3 O5 C1 C6 3.0(3) . . . . ?
Ho3 O5 C1 C2 -176.97(17) . . . . ?
Ho3 O3 C10 C14 -178.56(15) . . . . ?
Ho3 O3 C10 C11 2.2(4) . . . . ?
Ho3 O4 C12 C11 19.8(4) . . . . ?
Ho3 O4 C12 C13 -160.8(2) . . . . ?
Ho3 O12 C31 C32 113.7(3) . . . . ?
Ho3 N1 C6 C1 8.5(2) . . . . ?
Ho3 N1 C6 C7 -170.61(18) . . . . ?
Ho3 N1 C5 C9 170.8(2) . . . . ?
Ho1 O7 C19 C23 173.79(14) . . . . ?
Ho1 O7 C19 C20 -4.3(4) . . . . ?
Ho1 O3 C10 C14 12.7(3) . . . . ?
Ho1 O3 C10 C11 -166.55(19) . . . . ?
Ho1 O8 C21 C20 2.0(4) . . . . ?
Ho1 O8 C21 C22 -178.6(2) . . . . ?
Ho1 N2 C14 C10 -3.3(3) . . . . ?
Ho1 N2 C14 C18 177.9(2) . . . . ?
Ho1 N2 C15 C16 -178.2(2) . . . . ?
O5 C1 C2 C3 -1.9(4) . . . . ?
O7 C19 C20 C21 0.8(4) . . . . ?
O3 C10 C11 C12 -5.1(4) . . . . ?
O8 C21 C20 C19 0.4(4) . . . . ?
O4 C12 C11 C10 -5.1(5) . . . . ?
N3 C23 C19 O7 -2.2(3) . . . . ?
N3 C23 C19 C20 176.0(2) . . . . ?
N3 C23 C24 C25 -1.0(5) . . . . ?
N3 C27 C26 C25 -0.3(5) . . . . ?
N1 C6 C1 O5 -7.5(3) . . . . ?
N1 C6 C1 C2 172.5(2) . . . . ?
N1 C6 C7 C8 -1.0(4) . . . . ?
N1 C5 C9 C8 0.1(4) . . . . ?
N2 C14 C10 O3 -5.3(3) . . . . ?
N2 C14 C10 C11 173.9(2) . . . . ?
N2 C14 C18 C17 0.3(5) . . . . ?
N2 C15 C16 C17 0.4(5) . . . . ?
C6 N1 C5 C9 -2.2(4) . . . . ?
C6 C1 C2 C3 178.1(2) . . . . ?
C6 C7 C8 C9 -1.2(4) . . . . ?
C23 N3 C27 C26 -1.9(4) . . . . ?
C23 C19 C20 C21 -177.2(2) . . . . ?
C23 C24 C25 C26 -1.2(5) . . . . ?
C19 C23 C24 C25 176.4(3) . . . . ?
C1 C6 C7 C8 180.0(2) . . . . ?
C1 C2 C3 O6 0.5(4) . . . . ?
C1 C2 C3 C4 -179.5(3) . . . . ?
C27 N3 C23 C19 -175.1(2) . . . . ?
C27 N3 C23 C24 2.6(4) . . . . ?
C27 C26 C25 C24 1.8(5) . . . . ?
C14 N2 C15 C16 -0.7(4) . . . . ?
C14 C10 C11 C12 175.7(2) . . . . ?
C14 C18 C17 C16 -0.6(5) . . . . ?
C7 C6 C1 O5 171.6(2) . . . . ?
C7 C6 C1 C2 -8.4(3) . . . . ?
C5 N1 C6 C1 -178.2(2) . . . . ?
C5 N1 C6 C7 2.7(3) . . . . ?
C5 C9 C8 C7 1.6(4) . . . . ?
C10 C14 C18 C17 -178.4(3) . . . . ?
C15 N2 C14 C10 179.1(2) . . . . ?
C15 N2 C14 C18 0.4(4) . . . . ?
C15 C16 C17 C18 0.3(5) . . . . ?
C18 C14 C10 O3 173.4(2) . . . . ?
C18 C14 C10 C11 -7.3(4) . . . . ?
C24 C23 C19 O7 -179.8(3) . . . . ?
C24 C23 C19 C20 -1.6(4) . . . . ?
C22 C21 C20 C19 -179.1(3) . . . . ?
C13 C12 C11 C10 175.6(3) . . . . ?

loop_
_smtbx_masks_void_nr
_smtbx_masks_void_average_x
_smtbx_masks_void_average_y
_smtbx_masks_void_average_z
_smtbx_masks_void_volume
_smtbx_masks_void_count_electrons
_smtbx_masks_void_content
1 0.000 0.000 -0.861 1973.2 478.9 C6H18O3
2 0.333 0.667 -0.388 1973.2 478.9 C6H18O3
3 0.667 0.333 -0.721 1973.2 478.9 C6H18O3
